data_7128331
loop_
_publ_author_name
'Jones, Caleb A. H.'
'Schley, Nathan D.'

_publ_section_title
;
 Selective demethylation of <i>O</i>-aryl glycosides by iridium-catalyzed
 hydrosilylation.
;
_journal_issue 48
_journal_name_full 'Chemical communications (Cambridge, England)'
_journal_page_first 5953
_journal_page_last 5956
_journal_paper_doi 10.1039/d1cc00496d
_journal_volume 57
_journal_year 2021
_chemical_absolute_configuration rmad
_chemical_formula_moiety 'C19 H30 O5'
_chemical_formula_sum 'C19 H30 O5'
_chemical_formula_weight 338.43
_chemical_name_systematic (2?-t-butylphenyl)-2,3,4-tri-O-methyl-\a-L-rhamnopyranoside
_space_group_crystal_system orthorhombic
_space_group_IT_number 19
_space_group_name_Hall 'P 2ac 2ab'
_space_group_name_H-M_alt 'P 21 21 21'
_atom_sites_solution_hydrogens geom
_atom_sites_solution_primary dual
_audit_creation_date 2019-10-30
_audit_creation_method
;
Olex2 1.2
(compiled 2018.05.29 svn.r3508 for OlexSys, GUI svn.r5506)
;
_audit_update_record
;
2021-01-28 deposited with the CCDC.	2021-05-18 downloaded from the CCDC.
;
_cell_angle_alpha 90
_cell_angle_beta 90
_cell_angle_gamma 90
_cell_formula_units_Z 4
_cell_length_a 7.71828(6)
_cell_length_b 13.89043(10)
_cell_length_c 17.59797(13)
_cell_measurement_reflns_used 11413
_cell_measurement_temperature 100.00(10)
_cell_measurement_theta_max 73.2480
_cell_measurement_theta_min 4.0280
_cell_volume 1886.68(2)
_computing_cell_refinement 'CrysAlisPro 1.171.38.46 (Rigaku OD, 2015)'
_computing_data_collection 'CrysAlisPro 1.171.38.46 (Rigaku OD, 2015)'
_computing_data_reduction 'CrysAlisPro 1.171.38.46 (Rigaku OD, 2015)'
_computing_molecular_graphics 'Olex2 (Dolomanov et al., 2009)'
_computing_publication_material 'Olex2 (Dolomanov et al., 2009)'
_computing_structure_refinement 'ShelXL (Sheldrick, 2015)'
_computing_structure_solution 'ShelXT (Sheldrick, 2015)'
_diffrn_ambient_environment N~2~
_diffrn_ambient_temperature 100.00(10)
_diffrn_detector 'CCD plate'
_diffrn_detector_area_resol_mean 8.1506
_diffrn_detector_type EosS2
_diffrn_measured_fraction_theta_full 1.000
_diffrn_measured_fraction_theta_max 0.995
_diffrn_measurement_details
;
List of Runs (angles in degrees, time in seconds):

  # Type    Start    End  Width  t~exp~   \w     \q     \k     \f   Frames
#--------------------------------------------------------------------------
  1  \w   -104.00 -20.00   1.00    1.00    --  -37.09 -57.00-120.00   84
  2  \w   -108.00  -8.00   1.00    1.00    --  -37.09 -19.00 150.00  100
  3  \w    -66.00  34.00   1.00    1.00    --  -37.09  19.00  60.00  100
  4  \w    -90.00  -2.00   1.00    1.00    --  -37.09 125.00  60.00   88
  5  \w     23.00  90.00   1.00    1.00    --   37.09-125.00 -60.00   67
  6  \w      1.00  76.00   1.00    1.00    --   37.09 -99.00  30.00   75
  7  \w     10.00 105.00   1.00    1.00    --   37.09  77.00 -60.00   95
  8  \w     42.00 109.00   1.00    2.48    --  111.00 -94.00 -60.00   67
  9  \w     43.00 128.00   1.00    2.48    --  111.00 -45.00  60.00   85
 10  \w     43.00 128.00   1.00    2.48    --  111.00 -45.00-120.00   85
 11  \w     84.00 178.00   1.00    2.48    --  111.00  77.00  60.00   94
 12  \w     57.00 150.00   1.00    2.48    --  111.00 178.00 150.00   93
 13  \w    100.00 178.00   1.00    2.48    --  111.00 111.00-120.00   78
 14  \w     44.00 129.00   1.00    2.48    --  111.00 -61.00 -90.00   85
 15  \w   -105.00 -10.00   1.00    1.00    --  -37.09 -77.00-150.00   95
 16  \w   -105.00 -10.00   1.00    1.00    --  -37.09 -77.00  30.00   95
 17  \w   -105.00 -10.00   1.00    1.00    --  -37.09 -77.00 120.00   95
 18  \w    -54.00  30.00   1.00    1.00    --  -37.09  57.00 -60.00   84
 19  \w     18.00 106.00   1.00    1.00    --   37.09  38.00  90.00   88
 20  \w    -32.00  56.00   1.00    1.00    --   37.09 -38.00 150.00   88
 21  \w     84.00 178.00   1.00    2.48    --  111.00  77.00   0.00   94
 22  \w     42.00 109.00   1.00    2.48    --  111.00 -94.00-180.00   67
 23  \w     73.00 178.00   1.00    2.48    --  111.00  15.00 -60.00  105
 24  \w     73.00 118.00   1.00    2.48    --  111.00  15.00  30.00   45
 25  \w     73.00 178.00   1.00    2.48    --  111.00  15.00-180.00  105
;
_diffrn_measurement_device 'four-circle diffractometer'
_diffrn_measurement_device_type 'SuperNova, Dual, Cu at zero, EosS2'
_diffrn_measurement_method '\w scans'
_diffrn_orient_matrix_type 'CrysAlisPro convention (1999,Acta A55,543-557)'
_diffrn_orient_matrix_UB_11 -0.1464574000
_diffrn_orient_matrix_UB_12 -0.0751539000
_diffrn_orient_matrix_UB_13 -0.0047871000
_diffrn_orient_matrix_UB_21 -0.1290164000
_diffrn_orient_matrix_UB_22 0.0744257000
_diffrn_orient_matrix_UB_23 0.0318047000
_diffrn_orient_matrix_UB_31 -0.0417386000
_diffrn_orient_matrix_UB_32 0.0334490000
_diffrn_orient_matrix_UB_33 -0.0814018000
_diffrn_radiation_monochromator mirror
_diffrn_radiation_probe x-ray
_diffrn_radiation_type CuK\a
_diffrn_radiation_wavelength 1.54184
_diffrn_reflns_av_R_equivalents 0.0280
_diffrn_reflns_av_unetI/netI 0.0201
_diffrn_reflns_Laue_measured_fraction_full 1.000
_diffrn_reflns_Laue_measured_fraction_max 0.995
_diffrn_reflns_limit_h_max 9
_diffrn_reflns_limit_h_min -9
_diffrn_reflns_limit_k_max 16
_diffrn_reflns_limit_k_min -17
_diffrn_reflns_limit_l_max 14
_diffrn_reflns_limit_l_min -21
_diffrn_reflns_number 18243
_diffrn_reflns_point_group_measured_fraction_full 1.000
_diffrn_reflns_point_group_measured_fraction_max 0.991
_diffrn_reflns_theta_full 67.684
_diffrn_reflns_theta_max 73.444
_diffrn_reflns_theta_min 4.055
_diffrn_source 'micro-focus sealed X-ray tube'
_diffrn_source_type 'SuperNova (Cu) X-ray Source'
_exptl_absorpt_coefficient_mu 0.689
_exptl_absorpt_correction_T_max 1.000
_exptl_absorpt_correction_T_min 0.837
_exptl_absorpt_correction_type gaussian
_exptl_absorpt_process_details
;
CrysAlisPro 1.171.38.46 (Rigaku Oxford Diffraction, 2015)
Numerical absorption correction based on gaussian integration over
			a multifaceted crystal model
Empirical absorption correction using spherical harmonics,
 implemented in SCALE3 ABSPACK scaling algorithm.
;
_exptl_crystal_colour colourless
_exptl_crystal_colour_primary colourless
_exptl_crystal_density_diffrn 1.191
_exptl_crystal_description block
_exptl_crystal_F_000 736
_exptl_crystal_recrystallization_method 'Re-crystallisation from solvent'
_exptl_crystal_size_max 0.156
_exptl_crystal_size_mid 0.094
_exptl_crystal_size_min 0.083
_refine_diff_density_max 0.194
_refine_diff_density_min -0.155
_refine_diff_density_rms 0.031
_refine_ls_abs_structure_details
;
 Flack x determined using 1506 quotients [(I+)-(I-)]/[(I+)+(I-)]
 (Parsons, Flack and Wagner, Acta Cryst. B69 (2013) 249-259).
;
_refine_ls_abs_structure_Flack -0.04(6)
_refine_ls_extinction_method none
_refine_ls_goodness_of_fit_ref 1.036
_refine_ls_hydrogen_treatment constr
_refine_ls_matrix_type full
_refine_ls_number_parameters 224
_refine_ls_number_reflns 3759
_refine_ls_number_restraints 0
_refine_ls_restrained_S_all 1.036
_refine_ls_R_factor_all 0.0290
_refine_ls_R_factor_gt 0.0279
_refine_ls_shift/su_max 0.000
_refine_ls_shift/su_mean 0.000
_refine_ls_structure_factor_coef Fsqd
_refine_ls_weighting_details 'w=1/[\s^2^(Fo^2^)+(0.0383P)^2^+0.2886P] where P=(Fo^2^+2Fc^2^)/3'
_refine_ls_weighting_scheme calc
_refine_ls_wR_factor_gt 0.0701
_refine_ls_wR_factor_ref 0.0708
_reflns_Friedel_coverage 0.735
_reflns_Friedel_fraction_full 1.000
_reflns_Friedel_fraction_max 0.986
_reflns_number_gt 3647
_reflns_number_total 3759
_reflns_threshold_expression 'I > 2\s(I)'
_cod_data_source_file d1cc00496d3.cif
_cod_data_source_block 2c
_cod_depositor_comments 'Adding full bibliography for 7128327--7128332.cif.'
_cod_database_code 7128331
_shelx_shelxl_version_number 2018/1
_chemical_oxdiff_formula C19H30O5
_shelx_space_group_comment
;
The symmetry employed for this shelxl refinement is uniquely defined
by the following loop, which should always be used as a source of
symmetry information in preference to the above space-group names.
They are only intended as comments.
;
_reflns_odcompleteness_completeness 100.00
_reflns_odcompleteness_iscentric 1
_reflns_odcompleteness_theta 68.13
_olex2_refinement_description
;
1. Fixed Uiso
 At 1.2 times of:
  All C(H) groups
 At 1.5 times of:
  All C(H,H,H) groups
2.a Ternary CH refined with riding coordinates:
 C1(H1), C2(H2), C3(H3), C4(H4), C5(H5)
2.b Aromatic/amide H refined with riding coordinates:
 C9(H9), C10(H10), C11(H11), C12(H12)
2.c Idealised Me refined as rotating group:
 C6(H6A,H6B,H6C), C14(H14A,H14B,H14C), C15(H15A,H15B,H15C), C16(H16A,H16B,
 H16C), C17(H17A,H17B,H17C), C18(H18A,H18B,H18C), C19(H19A,H19B,H19C)
;
_olex2_date_sample_data_collection 2019-10-24
_olex2_exptl_crystal_mounting_method 'mounted in a polyimide loop'
_olex2_submission_special_instructions 'No special instructions were received'
_oxdiff_exptl_absorpt_empirical_details
;
Empirical correction (ABSPACK) includes:
- Absorption correction using spherical harmonics
- Frame scaling
;
_oxdiff_exptl_absorpt_empirical_full_max 1.153
_oxdiff_exptl_absorpt_empirical_full_min 0.878

loop_
_space_group_symop_operation_xyz
'x, y, z'
'-x+1/2, -y, z+1/2'
'-x, y+1/2, -z+1/2'
'x+1/2, -y+1/2, -z'

loop_
_atom_site_label
_atom_site_type_symbol
_atom_site_fract_x
_atom_site_fract_y
_atom_site_fract_z
_atom_site_U_iso_or_equiv
_atom_site_adp_type
_atom_site_occupancy
_atom_site_site_symmetry_order
_atom_site_calc_flag
_atom_site_refinement_flags_posn
_atom_site_refinement_flags_adp
_atom_site_refinement_flags_occupancy
_atom_site_disorder_assembly
_atom_site_disorder_group
O1 O 0.67013(14) 0.45357(8) 0.67713(6) 0.0192(2) Uani 1 1 d . . . . .
O2 O 0.39327(15) 0.52066(9) 0.83105(7) 0.0235(3) Uani 1 1 d . . . . .
O3 O 0.26405(15) 0.33045(9) 0.79530(7) 0.0244(3) Uani 1 1 d . . . . .
O4 O 0.56655(16) 0.23127(8) 0.84639(7) 0.0241(3) Uani 1 1 d . . . . .
O5 O 0.74216(15) 0.47081(8) 0.80621(6) 0.0197(2) Uani 1 1 d . . . . .
C1 C 0.6299(2) 0.49903(12) 0.74754(9) 0.0190(3) Uani 1 1 d . . . . .
H1 H 0.636236 0.569038 0.741202 0.023 Uiso 1 1 calc R . . . .
C2 C 0.4434(2) 0.47020(12) 0.76395(9) 0.0193(3) Uani 1 1 d . . . . .
H2 H 0.368545 0.488662 0.721404 0.023 Uiso 1 1 calc R . . . .
C3 C 0.4343(2) 0.36151(12) 0.77672(9) 0.0187(3) Uani 1 1 d . . . . .
H3 H 0.471422 0.328796 0.730141 0.022 Uiso 1 1 calc R . . . .
C4 C 0.5559(2) 0.33367(11) 0.84067(9) 0.0185(3) Uani 1 1 d . . . . .
H4 H 0.514720 0.360881 0.888767 0.022 Uiso 1 1 calc R . . . .
C5 C 0.7398(2) 0.36926(11) 0.82401(9) 0.0187(3) Uani 1 1 d . . . . .
H5 H 0.786195 0.333347 0.780599 0.022 Uiso 1 1 calc R . . . .
C6 C 0.8602(2) 0.35644(13) 0.89095(10) 0.0239(4) Uani 1 1 d . . . . .
H6A H 0.974620 0.377216 0.877180 0.036 Uiso 1 1 calc GR . . . .
H6B H 0.863319 0.289761 0.905245 0.036 Uiso 1 1 calc GR . . . .
H6C H 0.819225 0.394184 0.932959 0.036 Uiso 1 1 calc GR . . . .
C7 C 0.8078(2) 0.48645(11) 0.63403(9) 0.0177(3) Uani 1 1 d . . . . .
C8 C 0.8166(2) 0.45108(11) 0.55884(9) 0.0174(3) Uani 1 1 d . . . . .
C9 C 0.9545(2) 0.48464(12) 0.51464(10) 0.0218(3) Uani 1 1 d . . . . .
H9 H 0.963778 0.463804 0.464586 0.026 Uiso 1 1 calc R . . . .
C10 C 1.0779(2) 0.54783(13) 0.54272(11) 0.0253(4) Uani 1 1 d . . . . .
H10 H 1.167922 0.568544 0.511643 0.030 Uiso 1 1 calc R . . . .
C11 C 1.0671(2) 0.58019(13) 0.61711(10) 0.0254(4) Uani 1 1 d . . . . .
H11 H 1.150107 0.622237 0.636270 0.031 Uiso 1 1 calc R . . . .
C12 C 0.9311(2) 0.54919(12) 0.66279(10) 0.0223(3) Uani 1 1 d . . . . .
H12 H 0.922902 0.570591 0.712732 0.027 Uiso 1 1 calc R . . . .
C13 C 0.6854(2) 0.37737(11) 0.52845(9) 0.0180(3) Uani 1 1 d . . . . .
C14 C 0.4990(2) 0.41615(12) 0.53163(9) 0.0199(3) Uani 1 1 d . . . . .
H14A H 0.469277 0.431018 0.583288 0.030 Uiso 1 1 calc GR . . . .
H14B H 0.420742 0.368297 0.512354 0.030 Uiso 1 1 calc GR . . . .
H14C H 0.490522 0.473347 0.501235 0.030 Uiso 1 1 calc GR . . . .
C15 C 0.7214(2) 0.35083(13) 0.44497(9) 0.0246(4) Uani 1 1 d . . . . .
H15A H 0.636325 0.305284 0.427892 0.037 Uiso 1 1 calc GR . . . .
H15B H 0.834761 0.322911 0.440837 0.037 Uiso 1 1 calc GR . . . .
H15C H 0.715452 0.407759 0.414149 0.037 Uiso 1 1 calc GR . . . .
C16 C 0.7018(2) 0.28402(12) 0.57531(9) 0.0221(3) Uani 1 1 d . . . . .
H16A H 0.629099 0.235175 0.553591 0.033 Uiso 1 1 calc GR . . . .
H16B H 0.666549 0.296138 0.626738 0.033 Uiso 1 1 calc GR . . . .
H16C H 0.820103 0.262613 0.574778 0.033 Uiso 1 1 calc GR . . . .
C17 C 0.2267(2) 0.56274(13) 0.82653(10) 0.0264(4) Uani 1 1 d . . . . .
H17A H 0.143286 0.514259 0.813412 0.040 Uiso 1 1 calc GR . . . .
H17B H 0.226885 0.612087 0.788337 0.040 Uiso 1 1 calc GR . . . .
H17C H 0.196983 0.590437 0.874776 0.040 Uiso 1 1 calc GR . . . .
C18 C 0.1664(2) 0.30300(14) 0.73068(11) 0.0293(4) Uani 1 1 d . . . . .
H18A H 0.057431 0.276537 0.746708 0.044 Uiso 1 1 calc GR . . . .
H18B H 0.229355 0.255499 0.702277 0.044 Uiso 1 1 calc GR . . . .
H18C H 0.146102 0.358372 0.699265 0.044 Uiso 1 1 calc GR . . . .
C19 C 0.4771(3) 0.19298(14) 0.91024(11) 0.0325(4) Uani 1 1 d . . . . .
H19A H 0.356340 0.208901 0.906663 0.049 Uiso 1 1 calc GR . . . .
H19B H 0.524252 0.219917 0.956025 0.049 Uiso 1 1 calc GR . . . .
H19C H 0.490317 0.124266 0.911148 0.049 Uiso 1 1 calc GR . . . .

loop_
_atom_site_aniso_label
_atom_site_aniso_U_11
_atom_site_aniso_U_22
_atom_site_aniso_U_33
_atom_site_aniso_U_23
_atom_site_aniso_U_13
_atom_site_aniso_U_12
O1 0.0202(5) 0.0244(5) 0.0131(5) -0.0026(4) 0.0024(4) -0.0037(4)
O2 0.0240(6) 0.0327(6) 0.0138(5) -0.0068(5) -0.0023(5) 0.0093(5)
O3 0.0158(6) 0.0376(7) 0.0199(6) -0.0049(5) 0.0023(5) -0.0026(5)
O4 0.0270(6) 0.0214(6) 0.0239(6) 0.0001(5) 0.0033(5) -0.0002(5)
O5 0.0212(5) 0.0218(5) 0.0160(5) -0.0005(4) -0.0033(4) -0.0019(5)
C1 0.0223(8) 0.0217(8) 0.0131(7) -0.0022(6) -0.0001(6) 0.0011(6)
C2 0.0198(8) 0.0265(8) 0.0117(7) -0.0036(6) -0.0015(6) 0.0038(7)
C3 0.0147(7) 0.0265(8) 0.0148(7) -0.0045(6) 0.0029(6) -0.0005(6)
C4 0.0196(8) 0.0207(7) 0.0151(7) -0.0014(6) 0.0008(6) 0.0005(6)
C5 0.0188(7) 0.0207(7) 0.0166(7) -0.0019(6) -0.0001(6) 0.0013(6)
C6 0.0222(8) 0.0275(8) 0.0222(8) 0.0000(7) -0.0045(7) 0.0018(7)
C7 0.0163(7) 0.0197(7) 0.0172(8) 0.0047(6) 0.0001(6) 0.0009(6)
C8 0.0170(7) 0.0181(7) 0.0171(7) 0.0026(6) -0.0001(6) 0.0032(6)
C9 0.0208(8) 0.0259(8) 0.0189(8) 0.0047(6) 0.0029(7) 0.0020(7)
C10 0.0193(8) 0.0300(9) 0.0265(9) 0.0098(7) 0.0023(7) -0.0016(7)
C11 0.0205(8) 0.0260(8) 0.0299(9) 0.0073(7) -0.0057(7) -0.0047(7)
C12 0.0237(8) 0.0237(8) 0.0195(8) 0.0020(6) -0.0048(7) -0.0023(7)
C13 0.0198(7) 0.0193(7) 0.0149(7) -0.0012(6) 0.0018(6) 0.0017(6)
C14 0.0194(8) 0.0225(7) 0.0178(8) -0.0025(6) -0.0017(6) -0.0008(6)
C15 0.0284(9) 0.0280(8) 0.0174(8) -0.0042(7) 0.0047(7) -0.0009(7)
C16 0.0262(8) 0.0180(7) 0.0219(8) -0.0003(6) 0.0045(7) 0.0012(6)
C17 0.0234(8) 0.0293(8) 0.0264(8) -0.0074(7) -0.0001(7) 0.0075(7)
C18 0.0196(8) 0.0404(11) 0.0279(9) -0.0075(8) -0.0036(7) -0.0043(8)
C19 0.0346(10) 0.0308(10) 0.0320(10) 0.0076(8) 0.0037(8) -0.0068(8)

loop_
_atom_type_symbol
_atom_type_description
_atom_type_scat_dispersion_real
_atom_type_scat_dispersion_imag
_atom_type_scat_source
C C 0.0181 0.0091 'International Tables Vol C Tables 4.2.6.8 and 6.1.1.4'
H H 0.0000 0.0000 'International Tables Vol C Tables 4.2.6.8 and 6.1.1.4'
O O 0.0492 0.0322 'International Tables Vol C Tables 4.2.6.8 and 6.1.1.4'

loop_
_exptl_crystal_face_index_h
_exptl_crystal_face_index_k
_exptl_crystal_face_index_l
_exptl_crystal_face_perp_dist
0 -1 11 0.0417
0 1 -11 0.0417
-5 3 -1 0.0564
2 8 0 0.0445
-2 -8 -1 0.0442
0 -8 6 0.0311
2 -8 3 0.0589
5 -2 -3 0.0804

loop_
_geom_angle_atom_site_label_1
_geom_angle_atom_site_label_2
_geom_angle_atom_site_label_3
_geom_angle
_geom_angle_site_symmetry_1
_geom_angle_site_symmetry_3
_geom_angle_publ_flag
C7 O1 C1 119.86(12) . . ?
C17 O2 C2 113.78(13) . . ?
C18 O3 C3 112.90(13) . . ?
C19 O4 C4 113.59(13) . . ?
C1 O5 C5 115.12(12) . . ?
O1 C1 H1 109.3 . . ?
O1 C1 C2 104.75(12) . . ?
O5 C1 O1 112.41(13) . . ?
O5 C1 H1 109.3 . . ?
O5 C1 C2 111.76(13) . . ?
C2 C1 H1 109.3 . . ?
O2 C2 C1 106.53(13) . . ?
O2 C2 H2 110.1 . . ?
O2 C2 C3 110.57(13) . . ?
C1 C2 H2 110.1 . . ?
C1 C2 C3 109.36(13) . . ?
C3 C2 H2 110.1 . . ?
O3 C3 C2 112.10(13) . . ?
O3 C3 H3 108.8 . . ?
O3 C3 C4 108.93(13) . . ?
C2 C3 H3 108.8 . . ?
C4 C3 C2 109.44(13) . . ?
C4 C3 H3 108.8 . . ?
O4 C4 C3 109.99(13) . . ?
O4 C4 H4 110.0 . . ?
O4 C4 C5 106.37(12) . . ?
C3 C4 H4 110.0 . . ?
C3 C4 C5 110.46(13) . . ?
C5 C4 H4 110.0 . . ?
O5 C5 C4 111.60(12) . . ?
O5 C5 H5 108.9 . . ?
O5 C5 C6 106.05(13) . . ?
C4 C5 H5 108.9 . . ?
C6 C5 C4 112.50(13) . . ?
C6 C5 H5 108.9 . . ?
C5 C6 H6A 109.5 . . ?
C5 C6 H6B 109.5 . . ?
C5 C6 H6C 109.5 . . ?
H6A C6 H6B 109.5 . . ?
H6A C6 H6C 109.5 . . ?
H6B C6 H6C 109.5 . . ?
O1 C7 C8 115.84(14) . . ?
O1 C7 C12 122.34(14) . . ?
C12 C7 C8 121.82(15) . . ?
C7 C8 C13 121.73(14) . . ?
C9 C8 C7 116.22(15) . . ?
C9 C8 C13 122.03(14) . . ?
C8 C9 H9 118.8 . . ?
C10 C9 C8 122.39(16) . . ?
C10 C9 H9 118.8 . . ?
C9 C10 H10 120.0 . . ?
C9 C10 C11 120.05(16) . . ?
C11 C10 H10 120.0 . . ?
C10 C11 H11 120.3 . . ?
C10 C11 C12 119.38(16) . . ?
C12 C11 H11 120.3 . . ?
C7 C12 C11 120.13(16) . . ?
C7 C12 H12 119.9 . . ?
C11 C12 H12 119.9 . . ?
C8 C13 C14 111.77(13) . . ?
C8 C13 C15 111.89(14) . . ?
C8 C13 C16 108.68(13) . . ?
C14 C13 C15 106.69(13) . . ?
C14 C13 C16 110.61(13) . . ?
C15 C13 C16 107.10(13) . . ?
C13 C14 H14A 109.5 . . ?
C13 C14 H14B 109.5 . . ?
C13 C14 H14C 109.5 . . ?
H14A C14 H14B 109.5 . . ?
H14A C14 H14C 109.5 . . ?
H14B C14 H14C 109.5 . . ?
C13 C15 H15A 109.5 . . ?
C13 C15 H15B 109.5 . . ?
C13 C15 H15C 109.5 . . ?
H15A C15 H15B 109.5 . . ?
H15A C15 H15C 109.5 . . ?
H15B C15 H15C 109.5 . . ?
C13 C16 H16A 109.5 . . ?
C13 C16 H16B 109.5 . . ?
C13 C16 H16C 109.5 . . ?
H16A C16 H16B 109.5 . . ?
H16A C16 H16C 109.5 . . ?
H16B C16 H16C 109.5 . . ?
O2 C17 H17A 109.5 . . ?
O2 C17 H17B 109.5 . . ?
O2 C17 H17C 109.5 . . ?
H17A C17 H17B 109.5 . . ?
H17A C17 H17C 109.5 . . ?
H17B C17 H17C 109.5 . . ?
O3 C18 H18A 109.5 . . ?
O3 C18 H18B 109.5 . . ?
O3 C18 H18C 109.5 . . ?
H18A C18 H18B 109.5 . . ?
H18A C18 H18C 109.5 . . ?
H18B C18 H18C 109.5 . . ?
O4 C19 H19A 109.5 . . ?
O4 C19 H19B 109.5 . . ?
O4 C19 H19C 109.5 . . ?
H19A C19 H19B 109.5 . . ?
H19A C19 H19C 109.5 . . ?
H19B C19 H19C 109.5 . . ?

loop_
_geom_bond_atom_site_label_1
_geom_bond_atom_site_label_2
_geom_bond_distance
_geom_bond_site_symmetry_2
_geom_bond_publ_flag
O1 C1 1.4249(19) . ?
O1 C7 1.3832(19) . ?
O2 C2 1.4266(18) . ?
O2 C17 1.414(2) . ?
O3 C3 1.421(2) . ?
O3 C18 1.417(2) . ?
O4 C4 1.4284(18) . ?
O4 C19 1.422(2) . ?
O5 C1 1.4038(19) . ?
O5 C5 1.4450(18) . ?
C1 H1 0.9800 . ?
C1 C2 1.522(2) . ?
C2 H2 0.9800 . ?
C2 C3 1.528(2) . ?
C3 H3 0.9800 . ?
C3 C4 1.516(2) . ?
C4 H4 0.9800 . ?
C4 C5 1.531(2) . ?
C5 H5 0.9800 . ?
C5 C6 1.511(2) . ?
C6 H6A 0.9600 . ?
C6 H6B 0.9600 . ?
C6 H6C 0.9600 . ?
C7 C8 1.413(2) . ?
C7 C12 1.386(2) . ?
C8 C9 1.398(2) . ?
C8 C13 1.536(2) . ?
C9 H9 0.9300 . ?
C9 C10 1.386(3) . ?
C10 H10 0.9300 . ?
C10 C11 1.387(3) . ?
C11 H11 0.9300 . ?
C11 C12 1.390(2) . ?
C12 H12 0.9300 . ?
C13 C14 1.538(2) . ?
C13 C15 1.540(2) . ?
C13 C16 1.542(2) . ?
C14 H14A 0.9600 . ?
C14 H14B 0.9600 . ?
C14 H14C 0.9600 . ?
C15 H15A 0.9600 . ?
C15 H15B 0.9600 . ?
C15 H15C 0.9600 . ?
C16 H16A 0.9600 . ?
C16 H16B 0.9600 . ?
C16 H16C 0.9600 . ?
C17 H17A 0.9600 . ?
C17 H17B 0.9600 . ?
C17 H17C 0.9600 . ?
C18 H18A 0.9600 . ?
C18 H18B 0.9600 . ?
C18 H18C 0.9600 . ?
C19 H19A 0.9600 . ?
C19 H19B 0.9600 . ?
C19 H19C 0.9600 . ?

loop_
_exptl_oxdiff_crystal_face_indexfrac_h
_exptl_oxdiff_crystal_face_indexfrac_k
_exptl_oxdiff_crystal_face_indexfrac_l
_exptl_oxdiff_crystal_face_x
_exptl_oxdiff_crystal_face_y
_exptl_oxdiff_crystal_face_z
0.0026 -1.0021 10.9941 0.0223 0.2747 -0.9286
-0.0026 1.0021 -10.9941 -0.0223 -0.2747 0.9286
-4.9956 3.0064 -0.9900 0.5104 0.8368 0.3897
2.0056 7.9947 -0.0047 -0.8945 0.3361 0.1841
-2.0059 -7.9945 -0.9947 0.8994 -0.3678 -0.1027
-0.0047 -7.9988 5.9975 0.5731 -0.4040 -0.7556
1.9935 -8.0010 2.9953 0.2950 -0.7574 -0.5947
4.9952 -2.0058 -3.0079 -0.5664 -0.8894 -0.0307
